data_7002444
loop_
_publ_author_name
'Guo, Li-Rong'
'Zhu, Feng'
'Chen, Yu'
'Li, Yi-Zhi'
'Zheng, Li-Min'

_publ_section_title
;
 Layered copper compounds based on 4-(3-bromothienyl)phosphonate (BTP):
 weak ferromagnetism observed in
 [Cu2(4,4&#x2032;-bpy)0.5(BTP)2]&#x00B7;H2O
;
_journal_issue 40
_journal_name_full 'Dalton Transactions'
_journal_page_first 8548
_journal_page_last 8554
_journal_paper_doi 10.1039/b907356f
_journal_year 2009
_chemical_formula_moiety 'C13 H8 Br2 Cu2 N O6 P2 S2, 0.5(H1.20 O0.60), 0.7(H2 O)'
_chemical_formula_sum 'C13 H10 Br2 Cu2 N O7 P2 S2'
_chemical_formula_weight 705.18
_chemical_name_systematic
;
?
;
_space_group_IT_number 2
_symmetry_cell_setting triclinic
_symmetry_space_group_name_Hall '-P 1'
_symmetry_space_group_name_H-M 'P -1'
_atom_sites_solution_hydrogens geom
_atom_sites_solution_primary direct
_atom_sites_solution_secondary difmap
_audit_creation_method SHELXL-97
_cell_angle_alpha 70.972(4)
_cell_angle_beta 88.635(5)
_cell_angle_gamma 85.609(4)
_cell_formula_units_Z 2
_cell_length_a 4.7153(9)
_cell_length_b 14.432(3)
_cell_length_c 17.623(3)
_cell_measurement_reflns_used 1421
_cell_measurement_temperature 291(2)
_cell_measurement_theta_max 24.12
_cell_measurement_theta_min 2.59
_cell_volume 1130.4(4)
_computing_cell_refinement SMART
_computing_data_collection 'SMART (Bruker, 2000)'
_computing_data_reduction 'SAINT (Bruker, 2000)'
_computing_molecular_graphics SHELXTL
_computing_publication_material SHELXTL
_computing_structure_refinement SHELXTL
_computing_structure_solution 'SHELXTL (Bruker, 2000)'
_diffrn_ambient_temperature 291(2)
_diffrn_measured_fraction_theta_full 0.979
_diffrn_measured_fraction_theta_max 0.979
_diffrn_measurement_device_type 'Bruker Smart Apex CCD'
_diffrn_measurement_method 'phi and omega scans'
_diffrn_radiation_monochromator graphite
_diffrn_radiation_source 'sealed tube'
_diffrn_radiation_type MoK\a
_diffrn_radiation_wavelength 0.71073
_diffrn_reflns_av_R_equivalents 0.0229
_diffrn_reflns_av_sigmaI/netI 0.0527
_diffrn_reflns_limit_h_max 5
_diffrn_reflns_limit_h_min -5
_diffrn_reflns_limit_k_max 11
_diffrn_reflns_limit_k_min -17
_diffrn_reflns_limit_l_max 19
_diffrn_reflns_limit_l_min -21
_diffrn_reflns_number 6161
_diffrn_reflns_theta_full 26.00
_diffrn_reflns_theta_max 26.00
_diffrn_reflns_theta_min 2.22
_exptl_absorpt_coefficient_mu 5.776
_exptl_absorpt_correction_T_max 0.32
_exptl_absorpt_correction_T_min 0.24
_exptl_absorpt_correction_type multi-scan
_exptl_absorpt_process_details 'SADABS; Bruker, 2000'
_exptl_crystal_colour blue
_exptl_crystal_density_diffrn 2.072
_exptl_crystal_density_method 'not measured'
_exptl_crystal_description prism
_exptl_crystal_F_000 682
_exptl_crystal_size_max 0.26
_exptl_crystal_size_mid 0.22
_exptl_crystal_size_min 0.20
_refine_diff_density_max 0.419
_refine_diff_density_min -0.738
_refine_diff_density_rms 0.115
_refine_ls_extinction_method none
_refine_ls_goodness_of_fit_ref 1.012
_refine_ls_hydrogen_treatment constr
_refine_ls_matrix_type full
_refine_ls_number_parameters 277
_refine_ls_number_reflns 4348
_refine_ls_number_restraints 0
_refine_ls_restrained_S_all 1.012
_refine_ls_R_factor_all 0.0755
_refine_ls_R_factor_gt 0.0514
_refine_ls_shift/su_max 0.000
_refine_ls_shift/su_mean 0.000
_refine_ls_structure_factor_coef Fsqd
_refine_ls_weighting_details 'calc w=1/[\s^2^(Fo^2^)+(0.07P)^2^+1.99P] where P=(Fo^2^+2Fc^2^)/3'
_refine_ls_weighting_scheme calc
_refine_ls_wR_factor_gt 0.1176
_refine_ls_wR_factor_ref 0.1255
_reflns_number_gt 3401
_reflns_number_total 4348
_reflns_threshold_expression >2sigma(I)
_cod_data_source_file b907356f.txt
_cod_data_source_block 2
_cod_depositor_comments
;
The following automatic conversions were performed:
'_symmetry_cell_setting' value 'Triclinic' changed to 'triclinic'
according to '/home/saulius/struct/CIF-dictionaries/cif_core.dic'
dictionary named 'cif_core.dic' version 2.4.1 from 2010-06-29.

Automatic conversion script
Id: cif_fix_enum 1527 2010-12-29 10:47:43Z saulius 
;
_cod_original_cell_volume 1130.5(4)
_cod_original_sg_symbol_H-M 'P-1 '
_cod_database_code 7002444

loop_
_symmetry_equiv_pos_as_xyz
'x, y, z'
'-x, -y, -z'

loop_
_atom_site_label
_atom_site_type_symbol
_atom_site_fract_x
_atom_site_fract_y
_atom_site_fract_z
_atom_site_U_iso_or_equiv
_atom_site_adp_type
_atom_site_occupancy
_atom_site_symmetry_multiplicity
_atom_site_calc_flag
_atom_site_refinement_flags
_atom_site_disorder_assembly
_atom_site_disorder_group
Br1 Br 0.96537(15) 0.72626(5) 0.21943(4) 0.03993(19) Uani 1 1 d . . .
Br2 Br 0.56569(16) 0.14418(5) 0.32323(4) 0.0462(2) Uani 1 1 d . . .
C1 C 0.6384(15) 0.7049(5) 0.0897(4) 0.0379(15) Uani 1 1 d . . .
C2 C 0.4475(15) 0.7569(5) 0.0294(4) 0.0396(16) Uani 1 1 d . . .
H2 H 0.3638 0.7290 -0.0045 0.047 Uiso 1 1 calc R . .
C3 C 0.6058(15) 0.8643(5) 0.1007(4) 0.0378(15) Uani 1 1 d . . .
H3 H 0.6463 0.9145 0.1202 0.045 Uiso 1 1 calc R . .
C4 C 0.7156(14) 0.7703(5) 0.1292(4) 0.0348(14) Uani 1 1 d . . .
C5 C 0.9092(13) 0.1975(4) 0.1776(4) 0.0307(13) Uani 1 1 d . . .
C6 C 0.8099(14) 0.1230(5) 0.2410(4) 0.0378(15) Uani 1 1 d . . .
C7 C 0.8875(15) 0.0314(5) 0.2405(4) 0.0411(16) Uani 1 1 d . . .
H7 H 0.8308 -0.0254 0.2788 0.049 Uiso 1 1 calc R . .
C8 C 1.0692(14) 0.1554(5) 0.1305(4) 0.0366(15) Uani 1 1 d . . .
H8 H 1.1568 0.1924 0.0837 0.044 Uiso 1 1 calc R . .
C9 C 0.3197(14) 0.5200(5) 0.3423(4) 0.0344(14) Uani 1 1 d . . .
H9 H 0.4535 0.5574 0.3088 0.041 Uiso 1 1 calc R . .
C10 C 0.2352(14) 0.5432(5) 0.4113(4) 0.0361(15) Uani 1 1 d . . .
H10 H 0.3074 0.5963 0.4212 0.043 Uiso 1 1 calc R . .
C11 C 0.0480(15) 0.4882(5) 0.4636(4) 0.0359(14) Uani 1 1 d . . .
C12 C -0.0566(15) 0.4127(5) 0.4428(4) 0.0386(15) Uani 1 1 d . . .
H12 H -0.1882 0.3732 0.4755 0.046 Uiso 1 1 calc R . .
C13 C 0.0376(16) 0.3967(5) 0.3726(4) 0.0421(16) Uani 1 1 d . . .
H13 H -0.0344 0.3452 0.3600 0.050 Uiso 1 1 calc R . .
Cu1 Cu 0.33625(16) 0.42073(6) 0.22284(5) 0.0322(2) Uani 1 1 d . . .
Cu2 Cu 1.24906(16) 0.47526(5) 0.05274(4) 0.02860(19) Uani 1 1 d . . .
N1 N 0.2216(11) 0.4492(4) 0.3226(3) 0.0321(11) Uani 1 1 d . . .
O1 O 1.0381(10) 0.5517(3) 0.1105(2) 0.0365(10) Uani 1 1 d . . .
O2 O 0.5757(9) 0.5550(3) 0.0407(2) 0.0339(10) Uani 1 1 d . . .
O3 O 0.5864(10) 0.5278(3) 0.1921(3) 0.0391(11) Uani 1 1 d . . .
O4 O 0.9918(10) 0.3726(4) 0.0786(3) 0.0389(11) Uani 1 1 d . . .
O5 O 1.0121(10) 0.3442(3) 0.2287(3) 0.0402(11) Uani 1 1 d . . .
O6 O 0.5428(10) 0.3530(3) 0.1597(3) 0.0356(10) Uani 1 1 d . . .
O7 O 0.473(3) 0.7830(10) 0.4041(8) 0.050(3) Uani 0.40 1 d P . .
H7A H 0.3900 0.8375 0.4189 0.061 Uiso 0.40 1 d PR . .
H7C H 0.5771 0.8071 0.3550 0.061 Uiso 0.40 1 d PR . .
O8 O 0.996(4) 0.8588(13) 0.4649(11) 0.051(4) Uani 0.30 1 d P . .
H8D H 0.8423 0.8327 0.4629 0.061 Uiso 0.30 1 d PR . .
H8B H 1.1194 0.8426 0.4346 0.061 Uiso 0.30 1 d PR . .
O9 O 0.5000 1.0000 0.5000 0.048(3) Uani 0.60 2 d SP . .
H9D H 0.6252 0.9614 0.4881 0.058 Uiso 0.30 1 d PR . .
H9B H 0.3829 1.0236 0.4614 0.058 Uiso 0.30 1 d PR . .
P1 P 0.7168(3) 0.57642(12) 0.11116(9) 0.0293(3) Uani 1 1 d . . .
P2 P 0.8647(3) 0.32584(12) 0.16033(10) 0.0301(3) Uani 1 1 d . . .
S1 S 0.3822(3) 0.87627(12) 0.02362(9) 0.0328(3) Uani 1 1 d . . .
S2 S 1.0966(3) 0.03191(11) 0.16297(10) 0.0335(4) Uani 1 1 d . . .

loop_
_atom_site_aniso_label
_atom_site_aniso_U_11
_atom_site_aniso_U_22
_atom_site_aniso_U_33
_atom_site_aniso_U_23
_atom_site_aniso_U_13
_atom_site_aniso_U_12
Br1 0.0451(4) 0.0396(4) 0.0373(4) -0.0156(3) -0.0138(3) 0.0016(3)
Br2 0.0481(4) 0.0435(4) 0.0331(4) 0.0074(3) 0.0033(3) -0.0088(3)
C1 0.037(4) 0.035(3) 0.037(4) -0.008(3) 0.013(3) 0.000(3)
C2 0.042(4) 0.038(4) 0.039(4) -0.015(3) 0.005(3) 0.007(3)
C3 0.040(4) 0.040(4) 0.035(3) -0.014(3) 0.005(3) -0.001(3)
C4 0.036(3) 0.034(3) 0.029(3) -0.004(3) 0.001(3) 0.001(3)
C5 0.032(3) 0.027(3) 0.028(3) -0.002(2) -0.011(2) -0.002(2)
C6 0.034(4) 0.034(3) 0.040(4) -0.004(3) 0.000(3) -0.003(3)
C7 0.046(4) 0.033(4) 0.032(3) 0.007(3) -0.004(3) -0.008(3)
C8 0.035(3) 0.029(3) 0.038(3) -0.001(3) 0.004(3) -0.001(3)
C9 0.032(3) 0.037(3) 0.035(3) -0.014(3) 0.013(3) -0.003(3)
C10 0.035(3) 0.034(3) 0.043(4) -0.014(3) 0.018(3) -0.020(3)
C11 0.043(4) 0.037(4) 0.031(3) -0.017(3) 0.005(3) 0.000(3)
C12 0.035(4) 0.053(4) 0.030(3) -0.015(3) 0.011(3) -0.014(3)
C13 0.047(4) 0.046(4) 0.034(3) -0.011(3) 0.017(3) -0.019(3)
Cu1 0.0330(4) 0.0308(4) 0.0347(4) -0.0128(3) 0.0071(3) -0.0070(3)
Cu2 0.0330(4) 0.0297(4) 0.0282(4) -0.0155(3) 0.0083(3) -0.0084(3)
N1 0.035(3) 0.030(3) 0.035(3) -0.015(2) 0.003(2) -0.003(2)
O1 0.043(3) 0.043(3) 0.026(2) -0.015(2) 0.0096(19) -0.004(2)
O2 0.030(2) 0.044(3) 0.026(2) -0.0103(19) 0.0007(17) -0.0012(19)
O3 0.042(3) 0.041(3) 0.031(2) -0.007(2) -0.0011(19) -0.009(2)
O4 0.042(3) 0.044(3) 0.029(2) -0.008(2) 0.0039(19) -0.014(2)
O5 0.041(3) 0.042(3) 0.030(2) 0.001(2) 0.0034(19) -0.014(2)
O6 0.041(3) 0.036(2) 0.031(2) -0.0101(19) 0.0033(19) -0.010(2)
O7 0.048(8) 0.049(7) 0.058(8) -0.021(6) 0.024(6) -0.021(6)
O8 0.056(11) 0.044(10) 0.050(10) -0.012(8) 0.008(8) -0.012(8)
O9 0.050(7) 0.041(7) 0.043(7) 0.001(5) -0.005(5) -0.002(5)
P1 0.0321(8) 0.0285(8) 0.0288(8) -0.0118(6) 0.0013(6) -0.0011(6)
P2 0.0310(8) 0.0307(8) 0.0292(8) -0.0104(6) 0.0084(6) -0.0056(6)
S1 0.0338(8) 0.0341(8) 0.0290(8) -0.0100(6) -0.0037(6) 0.0064(6)
S2 0.0323(8) 0.0276(8) 0.0340(8) -0.0020(6) -0.0028(6) 0.0027(6)

loop_
_atom_type_symbol
_atom_type_description
_atom_type_scat_dispersion_real
_atom_type_scat_dispersion_imag
_atom_type_scat_source
C C 0.0033 0.0016 'International Tables Vol C Tables 4.2.6.8 and 6.1.1.4'
H H 0.0000 0.0000 'International Tables Vol C Tables 4.2.6.8 and 6.1.1.4'
N N 0.0061 0.0033 'International Tables Vol C Tables 4.2.6.8 and 6.1.1.4'
O O 0.0106 0.0060 'International Tables Vol C Tables 4.2.6.8 and 6.1.1.4'
P P 0.1023 0.0942 'International Tables Vol C Tables 4.2.6.8 and 6.1.1.4'
S S 0.1246 0.1234 'International Tables Vol C Tables 4.2.6.8 and 6.1.1.4'
Cu Cu 0.3201 1.2651 'International Tables Vol C Tables 4.2.6.8 and 6.1.1.4'
Br Br -0.2901 2.4595 'International Tables Vol C Tables 4.2.6.8 and 6.1.1.4'

loop_
_geom_angle_atom_site_label_1
_geom_angle_atom_site_label_2
_geom_angle_atom_site_label_3
_geom_angle
_geom_angle_site_symmetry_1
_geom_angle_site_symmetry_3
_geom_angle_publ_flag
C2 C1 C4 107.4(6) . . ?
C2 C1 P1 120.6(6) . . ?
C4 C1 P1 131.7(5) . . ?
C1 C2 S1 113.2(6) . . ?
C1 C2 H2 123.4 . . ?
S1 C2 H2 123.4 . . ?
C4 C3 S1 109.1(6) . . ?
C4 C3 H3 125.5 . . ?
S1 C3 H3 125.5 . . ?
C3 C4 C1 117.5(6) . . ?
C3 C4 Br1 121.7(5) . . ?
C1 C4 Br1 120.8(5) . . ?
C8 C5 C6 107.7(6) . . ?
C8 C5 P2 124.1(5) . . ?
C6 C5 P2 128.0(6) . . ?
C7 C6 C5 115.1(7) . . ?
C7 C6 Br2 120.9(5) . . ?
C5 C6 Br2 123.9(5) . . ?
C6 C7 S2 112.0(5) . . ?
C6 C7 H7 124.0 . . ?
S2 C7 H7 124.0 . . ?
C5 C8 S2 115.1(5) . . ?
C5 C8 H8 122.4 . . ?
S2 C8 H8 122.4 . . ?
N1 C9 C10 123.7(6) . . ?
N1 C9 H9 118.1 . . ?
C10 C9 H9 118.1 . . ?
C11 C10 C9 120.2(6) . . ?
C11 C10 H10 119.9 . . ?
C9 C10 H10 119.9 . . ?
C10 C11 C12 116.1(6) . . ?
C10 C11 C11 121.4(8) . 2_566 ?
C12 C11 C11 122.4(8) . 2_566 ?
C11 C12 C13 119.2(6) . . ?
C11 C12 H12 120.4 . . ?
C13 C12 H12 120.4 . . ?
N1 C13 C12 124.6(7) . . ?
N1 C13 H13 117.7 . . ?
C12 C13 H13 117.7 . . ?
O6 Cu1 O5 91.3(2) . 1_455 ?
O6 Cu1 O3 92.5(2) . . ?
O5 Cu1 O3 162.04(19) 1_455 . ?
O6 Cu1 N1 156.0(2) . . ?
O5 Cu1 N1 92.0(2) 1_455 . ?
O3 Cu1 N1 91.7(2) . . ?
O6 Cu1 Cu2 58.53(14) . 1_455 ?
O5 Cu1 Cu2 83.75(13) 1_455 1_455 ?
O3 Cu1 Cu2 83.29(13) . 1_455 ?
N1 Cu1 Cu2 145.49(16) . 1_455 ?
O4 Cu2 O1 95.0(2) . . ?
O4 Cu2 O2 166.5(2) . 1_655 ?
O1 Cu2 O2 91.32(19) . 1_655 ?
O4 Cu2 O2 95.6(2) . 2_765 ?
O1 Cu2 O2 157.61(19) . 2_765 ?
O2 Cu2 O2 82.8(2) 1_655 2_765 ?
O4 Cu2 Cu1 85.72(14) . 1_655 ?
O1 Cu2 Cu1 61.86(14) . 1_655 ?
O2 Cu2 Cu1 86.72(12) 1_655 1_655 ?
O2 Cu2 Cu1 138.68(13) 2_765 1_655 ?
O4 Cu2 Cu2 67.20(14) . 2_765 ?
O1 Cu2 Cu2 84.60(14) . 2_765 ?
O2 Cu2 Cu2 125.46(13) 1_655 2_765 ?
O2 Cu2 Cu2 81.39(13) 2_765 2_765 ?
Cu1 Cu2 Cu2 135.04(4) 1_655 2_765 ?
O4 Cu2 Cu2 135.17(15) . 2_865 ?
O1 Cu2 Cu2 129.45(15) . 2_865 ?
O2 Cu2 Cu2 41.71(13) 1_655 2_865 ?
O2 Cu2 Cu2 41.08(13) 2_765 2_865 ?
Cu1 Cu2 Cu2 117.76(4) 1_655 2_865 ?
Cu2 Cu2 Cu2 106.50(5) 2_765 2_865 ?
C9 N1 C13 116.2(6) . . ?
C9 N1 Cu1 122.8(5) . . ?
C13 N1 Cu1 121.0(5) . . ?
P1 O1 Cu2 128.4(3) . . ?
P1 O2 Cu2 124.0(3) . 1_455 ?
P1 O2 Cu2 130.0(3) . 2_765 ?
Cu2 O2 Cu2 97.2(2) 1_455 2_765 ?
P1 O3 Cu1 128.6(3) . . ?
P2 O4 Cu2 125.2(3) . . ?
P2 O5 Cu1 127.7(3) . 1_655 ?
P2 O6 Cu1 127.9(3) . . ?
H7A O7 H7C 109.5 . . ?
H8D O8 H8B 109.5 . . ?
H9D O9 H9B 109.5 . . ?
O3 P1 O1 112.2(3) . . ?
O3 P1 O2 114.2(3) . . ?
O1 P1 O2 109.7(2) . . ?
O3 P1 C1 106.0(3) . . ?
O1 P1 C1 110.9(3) . . ?
O2 P1 C1 103.4(3) . . ?
O4 P2 O5 114.9(3) . . ?
O4 P2 O6 110.8(3) . . ?
O5 P2 O6 111.8(3) . . ?
O4 P2 C5 105.2(3) . . ?
O5 P2 C5 106.6(3) . . ?
O6 P2 C5 106.9(3) . . ?
C3 S1 C2 92.8(4) . . ?
C7 S2 C8 90.0(3) . . ?

loop_
_geom_bond_atom_site_label_1
_geom_bond_atom_site_label_2
_geom_bond_distance
_geom_bond_site_symmetry_2
_geom_bond_publ_flag
Br1 C4 1.906(6) . ?
Br2 C6 1.917(7) . ?
C1 C2 1.387(10) . ?
C1 C4 1.414(10) . ?
C1 P1 1.779(7) . ?
C2 S1 1.697(7) . ?
C2 H2 0.9300 . ?
C3 C4 1.350(10) . ?
C3 S1 1.695(7) . ?
C3 H3 0.9300 . ?
C5 C8 1.362(9) . ?
C5 C6 1.376(9) . ?
C5 P2 1.774(6) . ?
C6 C7 1.348(10) . ?
C7 S2 1.664(8) . ?
C7 H7 0.9300 . ?
C8 S2 1.681(7) . ?
C8 H8 0.9300 . ?
C9 N1 1.300(8) . ?
C9 C10 1.404(9) . ?
C9 H9 0.9300 . ?
C10 C11 1.361(9) . ?
C10 H10 0.9300 . ?
C11 C12 1.384(10) . ?
C11 C11 1.482(12) 2_566 ?
C12 C13 1.389(9) . ?
C12 H12 0.9300 . ?
C13 N1 1.317(8) . ?
C13 H13 0.9300 . ?
Cu1 O6 1.911(5) . ?
Cu1 O5 1.935(5) 1_455 ?
Cu1 O3 1.943(5) . ?
Cu1 N1 1.985(5) . ?
Cu1 Cu2 2.8716(12) 1_455 ?
Cu2 O4 1.919(5) . ?
Cu2 O1 1.939(4) . ?
Cu2 O2 1.959(5) 1_655 ?
Cu2 O2 1.984(4) 2_765 ?
Cu2 Cu1 2.8716(12) 1_655 ?
Cu2 Cu2 2.9271(16) 2_765 ?
Cu2 Cu2 2.9580(15) 2_865 ?
O1 P1 1.530(5) . ?
O2 P1 1.549(5) . ?
O2 Cu2 1.959(5) 1_455 ?
O2 Cu2 1.984(4) 2_765 ?
O3 P1 1.508(5) . ?
O4 P2 1.509(5) . ?
O5 P2 1.511(5) . ?
O5 Cu1 1.935(5) 1_655 ?
O6 P2 1.538(5) . ?
O7 H7A 0.9600 . ?
O7 H7C 0.9600 . ?
O8 H8D 0.8501 . ?
O8 H8B 0.8501 . ?
O9 H9D 0.8500 . ?
O9 H9B 0.8500 . ?
